data_7710763
loop_
_publ_author_name
'Barnard, Peter'
'Mather , Joel'
'Wyllie, Jessica Anne'
'Hamilton, Alex'
'Soares da Costa, Tatiana P.'

_publ_section_title
;
 Antibacterial silver and gold complexes of imidazole and 1,2,4-triazole
 derived N-heterocyclic carbenes
;
_journal_name_full 'Dalton Transactions'
_journal_paper_doi 10.1039/D2DT01657E
_journal_year 2022
_chemical_formula_moiety 'C20 H20 Ag2 Cl2 N4'
_chemical_formula_sum 'C20 H20 Ag2 Cl2 N4'
_chemical_formula_weight 603.04
_space_group_crystal_system monoclinic
_space_group_IT_number 4
_space_group_name_Hall 'P 2yb'
_space_group_name_H-M_alt 'P 1 21 1'
_atom_sites_solution_hydrogens geom
_atom_sites_solution_primary direct
_audit_creation_date 2021-07-26
_audit_creation_method
;
Olex2 1.3
(compiled 2020.11.12 svn.r5f609507 for OlexSys, GUI svn.r6272)
;
_audit_update_record
;
2022-05-19 deposited with the CCDC.	2022-07-15 downloaded from the CCDC.
;
_cell_angle_alpha 90
_cell_angle_beta 96.300(2)
_cell_angle_gamma 90
_cell_formula_units_Z 2
_cell_length_a 11.2662(2)
_cell_length_b 7.39800(10)
_cell_length_c 12.5768(2)
_cell_measurement_reflns_used 14850
_cell_measurement_temperature 150(15)
_cell_measurement_theta_max 27.2930
_cell_measurement_theta_min 3.2910
_cell_volume 1041.91(3)
_computing_cell_refinement 'CrysAlisPro 1.171.40.53 (Rigaku OD, 2019)'
_computing_data_collection 'CrysAlisPro 1.171.40.53 (Rigaku OD, 2019)'
_computing_data_reduction 'CrysAlisPro 1.171.40.53 (Rigaku OD, 2019)'
_computing_molecular_graphics 'Olex2 1.3 (Dolomanov et al., 2009)'
_computing_publication_material 'Olex2 1.3 (Dolomanov et al., 2009)'
_computing_structure_refinement 'SHELXL 2014/7 (Sheldrick, 2015)'
_computing_structure_solution 'SHELXS  (Sheldrick, 2008)'
_diffrn_ambient_temperature 150(15)
_diffrn_detector_area_resol_mean 10.0000
_diffrn_detector_type HyPix3000
_diffrn_measured_fraction_theta_full 0.998
_diffrn_measured_fraction_theta_max 0.998
_diffrn_measurement_details
;
List of Runs (angles in degrees, time in seconds):

  # Type    Start    End  Width  t~exp~   \w     \q     \k     \f   Frames
#--------------------------------------------------------------------------
  1  \w     -8.00  47.00   0.50   10.00    --    9.52-107.00 -37.00  110
  2  \w    -27.00  54.00   0.50   10.00    --   -9.44  57.00   0.00  162
  3  \w    -80.00   3.00   0.50   10.00    --   -9.44 -19.00-120.00  166
  4  \w      1.00  35.00   0.50   10.00    --   -9.44-118.00 156.09   68
  5  \w      4.00  36.00   0.50   10.00    --   -9.44-121.00  52.37   64
  6  \w    -73.00   4.00   0.50   10.00    --   -9.44 -38.00  60.00  154
  7  \w    -80.00   3.00   0.50   10.00    --   -9.44 -19.00 150.00  166
  8  \w      6.00  38.00   0.50   10.00    --   -9.44-124.00 -27.64   64
  9  \w    -35.00  20.00   0.50   10.00    --   -9.44  77.00   0.00  110
 10  \w    -21.00  61.00   0.50   10.00    --   -9.44  19.00  90.00  164
 11  \w    -27.00  54.00   0.50   10.00    --   -9.44  57.00 150.00  162
 12  \w      2.00  35.00   0.50   10.00    --   -9.44-119.00  98.24   66
 13  \w      7.00  58.00   0.50   10.00    --    9.52-125.00  90.00  102
 14  \w     10.00  62.00   0.50   10.00    --    9.52-131.00-120.02  104
 15  \w      7.00  58.00   0.50   10.00    --    9.52-125.00 120.00  102
 16  \w      7.00  58.00   0.50   10.00    --    9.52-125.00 -60.00  102
 17  \w      7.00  58.00   0.50   10.00    --    9.52-125.00-180.00  102
 18  \w      7.00  58.00   0.50   10.00    --    9.52-125.00 -90.00  102
 19  \w      7.00  58.00   0.50   10.00    --    9.52-125.00 -30.00  102
 20  \w    -54.00  23.00   0.50   10.00    --    9.52 -38.00-120.00  154
 21  \w    -41.00   8.00   0.50   10.00    --   -9.44 -77.00-120.00   98
 22  \w    -73.00   4.00   0.50   10.00    --   -9.44 -38.00 -30.00  154
;
_diffrn_measurement_device 'four-circle diffractometer'
_diffrn_measurement_device_type 'SuperNova, Dual, Cu at home/near, HyPix3000'
_diffrn_measurement_method '\w scans'
_diffrn_radiation_type MoK\a
_diffrn_radiation_wavelength 0.71073
_diffrn_reflns_av_R_equivalents 0.0731
_diffrn_reflns_av_unetI/netI 0.0449
_diffrn_reflns_Laue_measured_fraction_full 0.998
_diffrn_reflns_Laue_measured_fraction_max 0.998
_diffrn_reflns_limit_h_max 13
_diffrn_reflns_limit_h_min -13
_diffrn_reflns_limit_k_max 8
_diffrn_reflns_limit_k_min -8
_diffrn_reflns_limit_l_max 14
_diffrn_reflns_limit_l_min -14
_diffrn_reflns_number 21372
_diffrn_reflns_point_group_measured_fraction_full 0.997
_diffrn_reflns_point_group_measured_fraction_max 0.997
_diffrn_reflns_theta_full 24.703
_diffrn_reflns_theta_max 24.703
_diffrn_reflns_theta_min 3.200
_exptl_absorpt_coefficient_mu 2.149
_exptl_absorpt_correction_T_max 1.00000
_exptl_absorpt_correction_T_min 0.72878
_exptl_absorpt_correction_type multi-scan
_exptl_absorpt_process_details
;
CrysAlisPro 1.171.40.53 (Rigaku Oxford Diffraction, 2019)
Empirical absorption correction using spherical harmonics,
 implemented in SCALE3 ABSPACK scaling algorithm.
;
_exptl_crystal_colour 'clear colourless'
_exptl_crystal_colour_lustre clear
_exptl_crystal_colour_primary colourless
_exptl_crystal_density_diffrn 1.922
_exptl_crystal_description block
_exptl_crystal_F_000 592
_exptl_crystal_size_max 0.08
_exptl_crystal_size_mid 0.04
_exptl_crystal_size_min 0.04
_refine_diff_density_max 0.372
_refine_diff_density_min -0.341
_refine_diff_density_rms 0.080
_refine_ls_abs_structure_details
;
 Flack x determined using 1441 quotients [(I+)-(I-)]/[(I+)+(I-)]
 (Parsons, Flack and Wagner, Acta Cryst. B69 (2013) 249-259).
;
_refine_ls_abs_structure_Flack 0.01(3)
_refine_ls_extinction_method none
_refine_ls_goodness_of_fit_ref 1.042
_refine_ls_hydrogen_treatment constr
_refine_ls_matrix_type full
_refine_ls_number_parameters 255
_refine_ls_number_reflns 3544
_refine_ls_number_restraints 1
_refine_ls_restrained_S_all 1.042
_refine_ls_R_factor_all 0.0300
_refine_ls_R_factor_gt 0.0275
_refine_ls_shift/su_max 0.000
_refine_ls_shift/su_mean 0.000
_refine_ls_structure_factor_coef Fsqd
_refine_ls_weighting_details 'w=1/[\s^2^(Fo^2^)+(0.0255P)^2^] where P=(Fo^2^+2Fc^2^)/3'
_refine_ls_weighting_scheme calc
_refine_ls_wR_factor_gt 0.0580
_refine_ls_wR_factor_ref 0.0598
_reflns_Friedel_coverage 0.841
_reflns_Friedel_fraction_full 0.996
_reflns_Friedel_fraction_max 0.996
_reflns_number_gt 3358
_reflns_number_total 3544
_reflns_threshold_expression 'I > 2\s(I)'
_cod_data_source_file d2dt01657e2.cif
_cod_data_source_block 3a
_cod_database_code 7710763
_shelx_shelxl_version_number 2014/7
_shelx_space_group_comment
;
The symmetry employed for this shelxl refinement is uniquely defined
by the following loop, which should always be used as a source of
symmetry information in preference to the above space-group names.
They are only intended as comments.
;
_shelx_estimated_absorpt_t_max 0.919
_shelx_estimated_absorpt_t_min 0.847
_olex2_refinement_description
;
1. Fixed Uiso
 At 1.2 times of:
  All C(H) groups
 At 1.5 times of:
  All C(H,H,H) groups
2.a Aromatic/amide H refined with riding coordinates:
 C17(H17), C9(H9), C16(H16), C7(H7), C18(H18), C19(H19), C15(H15), C3(H3),
 C2(H2), C6(H6), C8(H8), C5(H5), C12(H12), C13(H13)
2.b Idealised Me refined as rotating group:
 C20(H20A,H20B,H20C), C10(H10A,H10B,H10C)
;
_olex2_submission_special_instructions 'No special instructions were received'
_oxdiff_exptl_absorpt_empirical_details
;
Empirical correction (ABSPACK) includes:
- Absorption correction using spherical harmonics
- Frame scaling
;

loop_
_space_group_symop_operation_xyz
'x, y, z'
'-x, y+1/2, -z'

loop_
_atom_site_label
_atom_site_type_symbol
_atom_site_fract_x
_atom_site_fract_y
_atom_site_fract_z
_atom_site_U_iso_or_equiv
_atom_site_adp_type
_atom_site_occupancy
_atom_site_site_symmetry_order
_atom_site_calc_flag
_atom_site_refinement_flags_posn
_atom_site_refinement_flags_adp
_atom_site_refinement_flags_occupancy
_atom_site_disorder_assembly
_atom_site_disorder_group
Ag1 Ag 0.67895(3) 0.32428(5) 0.20807(3) 0.01992(14) Uani 1 1 d . . . . .
Ag2 Ag 0.80727(4) -0.02178(6) 0.29250(4) 0.02742(16) Uani 1 1 d . . . . .
C14 C 0.9141(5) 0.4242(8) 0.4057(5) 0.0191(14) Uani 1 1 d . . . . .
Cl1 Cl 0.61959(12) -0.1160(3) 0.33740(13) 0.0339(4) Uani 1 1 d . . . . .
C17 C 1.1404(5) 0.4558(9) 0.3439(5) 0.0299(17) Uani 1 1 d . . . . .
H17 H 1.2181 0.4662 0.3220 0.036 Uiso 1 1 calc R U . . .
C4 C 0.4366(5) 0.2152(8) 0.0207(5) 0.0209(15) Uani 1 1 d . . . . .
C1 C 0.6567(5) 0.2582(9) 0.0460(5) 0.0189(14) Uani 1 1 d . . . . .
C9 C 0.3420(5) 0.2845(9) -0.0473(5) 0.0231(15) Uani 1 1 d . . . . .
H9 H 0.3545 0.3289 -0.1161 0.028 Uiso 1 1 calc R U . . .
N1 N 0.5538(4) 0.2148(7) -0.0159(4) 0.0200(12) Uani 1 1 d . . . . .
N2 N 0.7412(4) 0.2465(7) -0.0221(4) 0.0209(12) Uani 1 1 d . . . . .
C20 C 0.4810(5) 0.3658(12) 0.3976(5) 0.039(2) Uani 1 1 d . . . . .
H20A H 0.4725 0.3204 0.3239 0.059 Uiso 1 1 calc R U . . .
H20B H 0.4425 0.4843 0.3996 0.059 Uiso 1 1 calc R U . . .
H20C H 0.4431 0.2812 0.4434 0.059 Uiso 1 1 calc R U . . .
C16 C 1.0450(5) 0.5288(9) 0.2815(5) 0.0276(16) Uani 1 1 d . . . . .
H16 H 1.0570 0.5891 0.2169 0.033 Uiso 1 1 calc R U . . .
C7 C 0.2103(5) 0.2269(9) 0.0878(5) 0.0271(16) Uani 1 1 d . . . . .
H7 H 0.1334 0.2338 0.1118 0.033 Uiso 1 1 calc R U . . .
C18 C 1.1249(5) 0.3667(9) 0.4386(5) 0.0273(16) Uani 1 1 d . . . . .
H18 H 1.1915 0.3173 0.4819 0.033 Uiso 1 1 calc R U . . .
C10 C 0.8685(5) 0.2826(10) 0.0077(5) 0.0274(17) Uani 1 1 d . . . . .
H10A H 0.8795 0.3391 0.0786 0.041 Uiso 1 1 calc R U . . .
H10B H 0.8979 0.3641 -0.0450 0.041 Uiso 1 1 calc R U . . .
H10C H 0.9131 0.1687 0.0094 0.041 Uiso 1 1 calc R U . . .
C19 C 1.0099(5) 0.3510(9) 0.4692(5) 0.0235(15) Uani 1 1 d . . . . .
H19 H 0.9976 0.2901 0.5336 0.028 Uiso 1 1 calc R U . . .
C15 C 0.9310(5) 0.5150(8) 0.3125(5) 0.0217(14) Uani 1 1 d . . . . .
H15 H 0.8650 0.5675 0.2700 0.026 Uiso 1 1 calc R U . . .
Cl2 Cl 0.99563(12) 0.0071(2) 0.23236(12) 0.0275(4) Uani 1 1 d . . . . .
C3 C 0.6925(5) 0.1973(9) -0.1231(5) 0.0256(15) Uani 1 1 d . . . . .
H3 H 0.7345 0.1805 -0.1838 0.031 Uiso 1 1 calc R U . . .
C2 C 0.5741(5) 0.1773(9) -0.1199(5) 0.0240(15) Uani 1 1 d . . . . .
H2 H 0.5164 0.1442 -0.1775 0.029 Uiso 1 1 calc R U . . .
C6 C 0.3059(5) 0.1554(9) 0.1535(5) 0.0267(15) Uani 1 1 d . . . . .
H6 H 0.2934 0.1108 0.2222 0.032 Uiso 1 1 calc R U . . .
N3 N 0.7960(4) 0.4085(7) 0.4395(4) 0.0205(12) Uani 1 1 d . . . . .
C8 C 0.2286(5) 0.2880(9) -0.0131(5) 0.0260(15) Uani 1 1 d . . . . .
H8 H 0.1631 0.3328 -0.0595 0.031 Uiso 1 1 calc R U . . .
C5 C 0.4190(5) 0.1479(8) 0.1205(5) 0.0213(14) Uani 1 1 d . . . . .
H5 H 0.4837 0.0974 0.1657 0.026 Uiso 1 1 calc R U . . .
C12 C 0.7714(5) 0.4211(9) 0.5441(5) 0.0255(15) Uani 1 1 d . . . . .
H12 H 0.8274 0.4383 0.6054 0.031 Uiso 1 1 calc R U . . .
C11 C 0.6952(5) 0.3844(8) 0.3712(5) 0.0209(14) Uani 1 1 d . . . . .
C13 C 0.6526(5) 0.4044(10) 0.5421(5) 0.0303(16) Uani 1 1 d . . . . .
H13 H 0.6080 0.4069 0.6019 0.036 Uiso 1 1 calc R U . . .
N4 N 0.6076(4) 0.3828(8) 0.4360(4) 0.0255(13) Uani 1 1 d . . . . .

loop_
_atom_site_aniso_label
_atom_site_aniso_U_11
_atom_site_aniso_U_22
_atom_site_aniso_U_33
_atom_site_aniso_U_23
_atom_site_aniso_U_13
_atom_site_aniso_U_12
Ag1 0.0181(2) 0.0257(3) 0.0157(3) -0.0011(2) 0.00065(17) -0.0005(2)
Ag2 0.0252(3) 0.0332(4) 0.0242(3) 0.0015(2) 0.0042(2) 0.0007(2)
C14 0.024(3) 0.015(3) 0.018(3) -0.007(3) 0.003(2) -0.002(3)
Cl1 0.0229(8) 0.0568(12) 0.0224(9) 0.0005(9) 0.0043(6) -0.0017(8)
C17 0.020(3) 0.039(5) 0.032(4) 0.000(3) 0.007(3) 0.000(3)
C4 0.016(3) 0.023(4) 0.024(4) -0.001(3) 0.003(3) -0.002(3)
C1 0.015(3) 0.022(3) 0.020(4) -0.002(3) 0.002(3) 0.000(3)
C9 0.021(3) 0.029(4) 0.018(3) -0.003(3) -0.001(3) -0.004(3)
N1 0.018(3) 0.024(3) 0.018(3) -0.002(2) 0.003(2) 0.000(2)
N2 0.021(3) 0.026(3) 0.015(3) 0.001(2) 0.002(2) 0.004(2)
C20 0.022(3) 0.068(6) 0.028(4) -0.011(4) 0.004(3) -0.012(4)
C16 0.028(3) 0.029(4) 0.027(4) 0.001(3) 0.008(3) -0.008(3)
C7 0.022(3) 0.031(4) 0.028(4) -0.001(3) 0.002(3) -0.005(3)
C18 0.023(3) 0.033(4) 0.025(4) -0.009(3) -0.003(3) 0.006(3)
C10 0.017(3) 0.045(5) 0.022(4) 0.004(3) 0.006(3) 0.003(3)
C19 0.029(3) 0.027(4) 0.015(3) 0.000(3) 0.002(3) 0.004(3)
C15 0.020(3) 0.022(4) 0.022(4) 0.003(3) -0.003(2) 0.002(3)
Cl2 0.0235(8) 0.0351(10) 0.0238(9) 0.0038(8) 0.0028(6) -0.0026(7)
C3 0.030(4) 0.035(4) 0.012(3) 0.002(3) 0.005(3) 0.008(3)
C2 0.021(3) 0.033(4) 0.018(4) -0.006(3) 0.001(3) 0.002(3)
C6 0.029(4) 0.029(4) 0.023(4) 0.005(3) 0.005(3) -0.007(3)
N3 0.020(3) 0.026(3) 0.016(3) 0.002(2) 0.003(2) -0.002(2)
C8 0.025(3) 0.024(4) 0.028(4) 0.001(3) -0.003(3) -0.001(3)
C5 0.023(3) 0.021(4) 0.020(4) 0.001(3) -0.003(3) -0.003(3)
C12 0.026(3) 0.036(4) 0.014(3) -0.002(3) 0.001(3) -0.005(3)
C11 0.017(3) 0.023(3) 0.023(4) -0.001(3) 0.002(2) -0.001(3)
C13 0.028(3) 0.046(4) 0.018(4) -0.004(3) 0.006(3) -0.004(3)
N4 0.021(3) 0.037(3) 0.018(3) -0.004(3) 0.001(2) -0.005(2)

loop_
_atom_type_symbol
_atom_type_description
_atom_type_scat_dispersion_real
_atom_type_scat_dispersion_imag
_atom_type_scat_source
C C 0.0033 0.0016 'International Tables Vol C Tables 4.2.6.8 and 6.1.1.4'
H H 0.0000 0.0000 'International Tables Vol C Tables 4.2.6.8 and 6.1.1.4'
Ag Ag -0.8971 1.1015 'International Tables Vol C Tables 4.2.6.8 and 6.1.1.4'
Cl Cl 0.1484 0.1585 'International Tables Vol C Tables 4.2.6.8 and 6.1.1.4'
N N 0.0061 0.0033 'International Tables Vol C Tables 4.2.6.8 and 6.1.1.4'

loop_
_geom_angle_atom_site_label_1
_geom_angle_atom_site_label_2
_geom_angle_atom_site_label_3
_geom_angle
_geom_angle_site_symmetry_1
_geom_angle_site_symmetry_3
_geom_angle_publ_flag
C1 Ag1 Ag2 98.28(17) . . ?
C1 Ag1 C11 177.7(2) . . ?
C11 Ag1 Ag2 81.41(17) . . ?
Cl1 Ag2 Ag1 85.91(5) . . ?
Cl2 Ag2 Ag1 102.79(5) . . ?
Cl2 Ag2 Cl1 167.26(7) . . ?
C19 C14 C15 120.6(5) . . ?
C19 C14 N3 119.0(5) . . ?
C15 C14 N3 120.4(5) . . ?
C16 C17 H17 119.5 . . ?
C16 C17 C18 120.9(6) . . ?
C18 C17 H17 119.5 . . ?
C9 C4 N1 118.1(5) . . ?
C5 C4 C9 120.9(5) . . ?
C5 C4 N1 121.0(5) . . ?
N1 C1 Ag1 128.2(4) . . ?
N2 C1 Ag1 128.1(4) . . ?
N2 C1 N1 103.7(5) . . ?
C4 C9 H9 120.5 . . ?
C4 C9 C8 119.0(6) . . ?
C8 C9 H9 120.5 . . ?
C1 N1 C4 124.6(5) . . ?
C1 N1 C2 111.7(5) . . ?
C2 N1 C4 123.7(5) . . ?
C1 N2 C10 124.3(5) . . ?
C1 N2 C3 111.4(5) . . ?
C3 N2 C10 124.3(5) . . ?
H20A C20 H20B 109.5 . . ?
H20A C20 H20C 109.5 . . ?
H20B C20 H20C 109.5 . . ?
N4 C20 H20A 109.5 . . ?
N4 C20 H20B 109.5 . . ?
N4 C20 H20C 109.5 . . ?
C17 C16 H16 119.9 . . ?
C17 C16 C15 120.2(6) . . ?
C15 C16 H16 119.9 . . ?
C6 C7 H7 120.4 . . ?
C8 C7 H7 120.4 . . ?
C8 C7 C6 119.1(6) . . ?
C17 C18 H18 120.5 . . ?
C17 C18 C19 118.9(6) . . ?
C19 C18 H18 120.5 . . ?
N2 C10 H10A 109.5 . . ?
N2 C10 H10B 109.5 . . ?
N2 C10 H10C 109.5 . . ?
H10A C10 H10B 109.5 . . ?
H10A C10 H10C 109.5 . . ?
H10B C10 H10C 109.5 . . ?
C14 C19 C18 119.9(6) . . ?
C14 C19 H19 120.1 . . ?
C18 C19 H19 120.1 . . ?
C14 C15 C16 119.5(5) . . ?
C14 C15 H15 120.2 . . ?
C16 C15 H15 120.2 . . ?
N2 C3 H3 126.4 . . ?
C2 C3 N2 107.3(5) . . ?
C2 C3 H3 126.4 . . ?
N1 C2 H2 127.1 . . ?
C3 C2 N1 105.9(5) . . ?
C3 C2 H2 127.1 . . ?
C7 C6 H6 119.5 . . ?
C5 C6 C7 121.1(6) . . ?
C5 C6 H6 119.5 . . ?
C12 N3 C14 124.4(5) . . ?
C11 N3 C14 123.9(5) . . ?
C11 N3 C12 111.7(5) . . ?
C9 C8 H8 119.6 . . ?
C7 C8 C9 120.8(6) . . ?
C7 C8 H8 119.6 . . ?
C4 C5 H5 120.5 . . ?
C6 C5 C4 119.0(6) . . ?
C6 C5 H5 120.5 . . ?
N3 C12 H12 126.8 . . ?
C13 C12 N3 106.4(5) . . ?
C13 C12 H12 126.8 . . ?
N3 C11 Ag1 128.8(4) . . ?
N4 C11 Ag1 127.0(4) . . ?
N4 C11 N3 103.7(5) . . ?
C12 C13 H13 126.6 . . ?
C12 C13 N4 106.7(5) . . ?
N4 C13 H13 126.6 . . ?
C11 N4 C20 123.6(5) . . ?
C11 N4 C13 111.5(5) . . ?
C13 N4 C20 124.8(5) . . ?

loop_
_geom_bond_atom_site_label_1
_geom_bond_atom_site_label_2
_geom_bond_distance
_geom_bond_site_symmetry_2
_geom_bond_publ_flag
Ag1 Ag2 3.0716(6) . ?
Ag1 C1 2.084(6) . ?
Ag1 C11 2.088(6) . ?
Ag2 Cl1 2.3531(15) . ?
Ag2 Cl2 2.3395(14) . ?
C14 C19 1.381(8) . ?
C14 C15 1.382(8) . ?
C14 N3 1.445(7) . ?
C17 H17 0.9500 . ?
C17 C16 1.370(9) . ?
C17 C18 1.389(9) . ?
C4 C9 1.389(8) . ?
C4 N1 1.445(6) . ?
C4 C5 1.385(8) . ?
C1 N1 1.362(7) . ?
C1 N2 1.352(7) . ?
C9 H9 0.9500 . ?
C9 C8 1.392(8) . ?
N1 C2 1.381(8) . ?
N2 C10 1.467(7) . ?
N2 C3 1.376(7) . ?
C20 H20A 0.9800 . ?
C20 H20B 0.9800 . ?
C20 H20C 0.9800 . ?
C20 N4 1.460(7) . ?
C16 H16 0.9500 . ?
C16 C15 1.386(8) . ?
C7 H7 0.9500 . ?
C7 C6 1.388(8) . ?
C7 C8 1.383(9) . ?
C18 H18 0.9500 . ?
C18 C19 1.396(8) . ?
C10 H10A 0.9800 . ?
C10 H10B 0.9800 . ?
C10 H10C 0.9800 . ?
C19 H19 0.9500 . ?
C15 H15 0.9500 . ?
C3 H3 0.9500 . ?
C3 C2 1.346(8) . ?
C2 H2 0.9500 . ?
C6 H6 0.9500 . ?
C6 C5 1.384(8) . ?
N3 C12 1.376(7) . ?
N3 C11 1.359(7) . ?
C8 H8 0.9500 . ?
C5 H5 0.9500 . ?
C12 H12 0.9500 . ?
C12 C13 1.342(8) . ?
C11 N4 1.347(7) . ?
C13 H13 0.9500 . ?
C13 N4 1.383(8) . ?

loop_
_geom_torsion_atom_site_label_1
_geom_torsion_atom_site_label_2
_geom_torsion_atom_site_label_3
_geom_torsion_atom_site_label_4
_geom_torsion
_geom_torsion_site_symmetry_1
_geom_torsion_site_symmetry_2
_geom_torsion_site_symmetry_3
_geom_torsion_site_symmetry_4
_geom_torsion_publ_flag
Ag1 C1 N1 C4 3.1(9) . . . . ?
Ag1 C1 N1 C2 -179.4(5) . . . . ?
Ag1 C1 N2 C10 -1.0(9) . . . . ?
Ag1 C1 N2 C3 179.4(5) . . . . ?
Ag1 C11 N4 C20 -10.3(9) . . . . ?
Ag1 C11 N4 C13 171.5(5) . . . . ?
C14 N3 C12 C13 178.4(6) . . . . ?
C14 N3 C11 Ag1 10.3(9) . . . . ?
C14 N3 C11 N4 -178.2(5) . . . . ?
C17 C16 C15 C14 -1.1(9) . . . . ?
C17 C18 C19 C14 -0.3(9) . . . . ?
C4 C9 C8 C7 1.3(10) . . . . ?
C4 N1 C2 C3 177.6(5) . . . . ?
C1 N1 C2 C3 0.1(7) . . . . ?
C1 N2 C3 C2 0.1(7) . . . . ?
C9 C4 N1 C1 138.6(6) . . . . ?
C9 C4 N1 C2 -38.6(9) . . . . ?
C9 C4 C5 C6 -1.9(9) . . . . ?
N1 C4 C9 C8 -179.3(5) . . . . ?
N1 C4 C5 C6 178.3(5) . . . . ?
N1 C1 N2 C10 179.6(5) . . . . ?
N1 C1 N2 C3 0.0(7) . . . . ?
N2 C1 N1 C4 -177.5(5) . . . . ?
N2 C1 N1 C2 -0.1(7) . . . . ?
N2 C3 C2 N1 -0.1(7) . . . . ?
C16 C17 C18 C19 0.6(10) . . . . ?
C7 C6 C5 C4 0.7(9) . . . . ?
C18 C17 C16 C15 0.1(10) . . . . ?
C10 N2 C3 C2 -179.6(6) . . . . ?
C19 C14 C15 C16 1.5(9) . . . . ?
C19 C14 N3 C12 37.6(9) . . . . ?
C19 C14 N3 C11 -144.4(6) . . . . ?
C15 C14 C19 C18 -0.7(9) . . . . ?
C15 C14 N3 C12 -140.9(6) . . . . ?
C15 C14 N3 C11 37.2(9) . . . . ?
C6 C7 C8 C9 -2.4(10) . . . . ?
N3 C14 C19 C18 -179.2(5) . . . . ?
N3 C14 C15 C16 179.9(5) . . . . ?
N3 C12 C13 N4 -0.3(8) . . . . ?
N3 C11 N4 C20 178.0(6) . . . . ?
N3 C11 N4 C13 -0.3(7) . . . . ?
C8 C7 C6 C5 1.4(10) . . . . ?
C5 C4 C9 C8 0.9(10) . . . . ?
C5 C4 N1 C1 -41.5(9) . . . . ?
C5 C4 N1 C2 141.3(6) . . . . ?
C12 N3 C11 Ag1 -171.5(5) . . . . ?
C12 N3 C11 N4 0.1(7) . . . . ?
C12 C13 N4 C20 -177.9(6) . . . . ?
C12 C13 N4 C11 0.4(8) . . . . ?
C11 N3 C12 C13 0.1(8) . . . . ?
